data_4020873
loop_
_publ_author_name
'Carlos E. Godinez'
'Gerardo Zepeda'
'Christopher J. Mortko'
'Hung Dang'
'Miguel A. Garc\'ia-Garibay'

_publ_section_title
;
 Molecular Crystals with Moving Parts:
 Synthesis, Characterization, and Crystal Packing of
 Molecular Gyroscopes with Methyl-Substituted
 Triptycyl Frames
;
_journal_name_full 'Journal of Organic Chemistry'
_journal_page_first 1652
_journal_page_last 1662
_journal_paper_doi 10.1021/jo035517i
_journal_volume 69
_journal_year 2004
_chemical_formula_sum 'C78 H64'
_chemical_formula_weight 1001.29
_space_group_IT_number 2
_symmetry_cell_setting triclinic
_symmetry_space_group_name_Hall '-P 1'
_symmetry_space_group_name_H-M 'P -1'
_cell_angle_alpha 109.772(7)
_cell_angle_beta 99.286(6)
_cell_angle_gamma 92.006(6)
_cell_formula_units_Z 2
_cell_length_a 10.672(3)
_cell_length_b 13.741(4)
_cell_length_c 20.206(6)
_cell_measurement_temperature 100(2)
_cell_volume 2739.1(14)
_diffrn_ambient_temperature 100(2)
_exptl_crystal_density_diffrn 1.214
_cod_depositor_comments
;
The following automatic conversions were performed:
'_symmetry_cell_setting' value 'Triclinic' changed to 'triclinic'
according to '/home/saulius/struct/CIF-dictionaries/cif_core.dic'
dictionary named 'cif_core.dic' version 2.4.1 from 2010-06-29.

Automatic conversion script
Id: cif_fix_enum 1527 2010-12-29 10:47:43Z saulius 
;
_cod_database_code 4020873

loop_
_symmetry_equiv_pos_as_xyz
'x, y, z'
'-x, -y, -z'

loop_
_atom_site_label
_atom_site_type_symbol
_atom_site_fract_x
_atom_site_fract_y
_atom_site_fract_z
_atom_site_U_iso_or_equiv
_atom_site_adp_type
_atom_site_occupancy
_atom_site_symmetry_multiplicity
_atom_site_calc_flag
_atom_site_refinement_flags
_atom_site_disorder_assembly
_atom_site_disorder_group
C1 C 0.5857(3) 0.54051(19) 0.06463(15) 0.0290(7) Uani 1 1 d . . .
H1 H 0.6452 0.5678 0.1084 0.035 Uiso 1 1 calc R . .
C2 C 0.4624(3) 0.56908(18) 0.06065(14) 0.0217(7) Uani 1 1 d . . .
C3 C 0.3780(3) 0.5285(2) -0.00415(15) 0.0309(8) Uani 1 1 d . . .
H3 H 0.2935 0.5483 -0.0073 0.037 Uiso 1 1 calc R . .
C4 C 0.4231(2) 0.64214(19) 0.12225(15) 0.0222(7) Uani 1 1 d . . .
C5 C 0.3907(2) 0.70345(18) 0.17252(14) 0.0214(7) Uani 1 1 d . . .
C6 C 0.3493(2) 0.78222(18) 0.23308(14) 0.0189(6) Uani 1 1 d . . .
C7 C 0.2759(2) 0.92656(18) 0.34057(14) 0.0190(6) Uani 1 1 d . . .
C8 C 0.2385(2) 0.83870(18) 0.20932(14) 0.0179(6) Uani 1 1 d . . .
C9 C 0.1801(2) 0.81964(19) 0.13942(14) 0.0229(7) Uani 1 1 d . . .
H9 H 0.2044 0.7650 0.1017 0.027 Uiso 1 1 calc R . .
C10 C 0.0864(2) 0.87983(19) 0.12415(15) 0.0250(7) Uani 1 1 d . . .
H10 H 0.0451 0.8658 0.0761 0.030 Uiso 1 1 calc R . .
C11 C 0.0530(2) 0.96075(19) 0.17921(14) 0.0246(7) Uani 1 1 d . . .
H11 H -0.0099 1.0034 0.1688 0.030 Uiso 1 1 calc R . .
C12 C 0.1112(2) 0.97957(19) 0.24957(14) 0.0223(7) Uani 1 1 d . . .
H12 H 0.0889 1.0360 0.2869 0.027 Uiso 1 1 calc R . .
C13 C 0.2006(2) 0.91774(18) 0.26578(14) 0.0186(6) Uani 1 1 d . . .
C14 C 0.2994(2) 0.73858(18) 0.28497(14) 0.0180(6) Uani 1 1 d . . .
C15 C 0.2806(2) 0.63513(19) 0.27715(14) 0.0230(7) Uani 1 1 d . . .
H15 H 0.3078 0.5841 0.2385 0.028 Uiso 1 1 calc R . .
C16 C 0.2228(2) 0.60392(19) 0.32453(14) 0.0236(7) Uani 1 1 d . . .
C17 C 0.1992(3) 0.49097(18) 0.31376(15) 0.0361(8) Uani 1 1 d . . .
H17A H 0.2419 0.4778 0.3562 0.054 Uiso 1 1 calc R . .
H17B H 0.2329 0.4492 0.2718 0.054 Uiso 1 1 calc R . .
H17C H 0.1072 0.4720 0.3062 0.054 Uiso 1 1 calc R . .
C18 C 0.1856(2) 0.6802(2) 0.38173(14) 0.0226(7) Uani 1 1 d . . .
C19 C 0.1194(3) 0.6501(2) 0.43361(14) 0.0321(8) Uani 1 1 d . . .
H19A H 0.0974 0.7127 0.4690 0.048 Uiso 1 1 calc R . .
H19B H 0.1764 0.6133 0.4580 0.048 Uiso 1 1 calc R . .
H19C H 0.0415 0.6045 0.4075 0.048 Uiso 1 1 calc R . .
C20 C 0.2065(2) 0.78481(19) 0.38997(14) 0.0214(7) Uani 1 1 d . . .
H20 H 0.1822 0.8364 0.4294 0.026 Uiso 1 1 calc R . .
C21 C 0.2622(2) 0.81478(18) 0.34143(13) 0.0172(6) Uani 1 1 d . . .
C22 C 0.4539(2) 0.87112(18) 0.27675(13) 0.0173(6) Uani 1 1 d . . .
C23 C 0.5719(2) 0.88434(19) 0.25929(14) 0.0205(6) Uani 1 1 d . . .
H23 H 0.5991 0.8298 0.2227 0.025 Uiso 1 1 calc R . .
C24 C 0.6516(2) 0.97590(19) 0.29431(14) 0.0208(6) Uani 1 1 d . . .
C25 C 0.7779(2) 0.9898(2) 0.27249(15) 0.0304(7) Uani 1 1 d . . .
H25A H 0.7761 1.0453 0.2522 0.046 Uiso 1 1 calc R . .
H25B H 0.7932 0.9248 0.2366 0.046 Uiso 1 1 calc R . .
H25C H 0.8464 1.0083 0.3145 0.046 Uiso 1 1 calc R . .
C26 C 0.6107(2) 1.05579(19) 0.34762(14) 0.0219(7) Uani 1 1 d . . .
C27 C 0.6915(2) 1.15818(18) 0.38484(15) 0.0316(8) Uani 1 1 d . . .
H27A H 0.6482 1.2044 0.4208 0.047 Uiso 1 1 calc R . .
H27B H 0.7043 1.1904 0.3496 0.047 Uiso 1 1 calc R . .
H27C H 0.7744 1.1463 0.4083 0.047 Uiso 1 1 calc R . .
C28 C 0.4925(2) 1.04129(19) 0.36503(14) 0.0215(6) Uani 1 1 d . . .
H28 H 0.4646 1.0962 0.4011 0.026 Uiso 1 1 calc R . .
C29 C 0.4136(2) 0.94905(18) 0.33145(13) 0.0167(6) Uani 1 1 d . . .
C30 C 0.2355(2) 1.00079(18) 0.40741(14) 0.0192(6) Uani 1 1 d . . .
C31 C 0.1094(3) 1.0207(2) 0.40920(15) 0.0301(7) Uani 1 1 d . . .
H31 H 0.0469 0.9916 0.3669 0.036 Uiso 1 1 calc R . .
C32 C 0.0729(3) 1.0825(2) 0.47197(16) 0.0404(9) Uani 1 1 d . . .
H32 H -0.0132 1.0979 0.4716 0.049 Uiso 1 1 calc R . .
C33 C 0.1613(3) 1.1214(2) 0.53463(17) 0.0409(9) Uani 1 1 d . . .
H33 H 0.1369 1.1656 0.5771 0.049 Uiso 1 1 calc R . .
C34 C 0.2845(3) 1.0962(2) 0.53539(15) 0.0334(8) Uani 1 1 d . . .
H34 H 0.3449 1.1193 0.5789 0.040 Uiso 1 1 calc R . .
C35 C 0.3200(3) 1.03653(19) 0.47210(14) 0.0269(7) Uani 1 1 d . . .
H35 H 0.4057 1.0195 0.4731 0.032 Uiso 1 1 calc R . .
C36 C 1.1272(3) 0.01425(19) -0.00518(14) 0.0247(7) Uani 1 1 d . . .
H36 H 1.2141 0.0240 -0.0088 0.030 Uiso 1 1 calc R . .
C37 C 1.0779(2) 0.08680(19) 0.04735(14) 0.0230(7) Uani 1 1 d . . .
H37 H 1.1310 0.1462 0.0798 0.028 Uiso 1 1 calc R . .
C38 C 0.9495(2) 0.07338(18) 0.05308(13) 0.0204(6) Uani 1 1 d . . .
C39 C 0.9003(2) 0.14867(19) 0.10886(14) 0.0225(7) Uani 1 1 d . . .
C40 C 0.8622(2) 0.21094(19) 0.15622(14) 0.0217(7) Uani 1 1 d . . .
C41 C 0.8183(2) 0.28993(18) 0.21457(14) 0.0193(6) Uani 1 1 d . . .
C42 C 0.7435(2) 0.43547(18) 0.32105(14) 0.0186(6) Uani 1 1 d . . .
C43 C 0.8967(2) 0.30263(18) 0.28899(14) 0.0188(6) Uani 1 1 d . . .
C44 C 0.9956(2) 0.24631(19) 0.30058(14) 0.0207(6) Uani 1 1 d . . .
H44 H 1.0179 0.1924 0.2617 0.025 Uiso 1 1 calc R . .
C45 C 1.0633(2) 0.26824(19) 0.36969(14) 0.0223(7) Uani 1 1 d . . .
H45 H 1.1308 0.2283 0.3783 0.027 Uiso 1 1 calc R . .
C46 C 1.0324(2) 0.34763(19) 0.42523(14) 0.0229(7) Uani 1 1 d . . .
H46 H 1.0798 0.3635 0.4722 0.027 Uiso 1 1 calc R . .
C47 C 0.9319(2) 0.40524(19) 0.41324(14) 0.0206(6) Uani 1 1 d . . .
H47 H 0.9127 0.4613 0.4520 0.025 Uiso 1 1 calc R . .
C48 C 0.8597(2) 0.38175(18) 0.34561(14) 0.0182(6) Uani 1 1 d . . .
C49 C 0.6806(2) 0.26703(19) 0.22142(14) 0.0197(6) Uani 1 1 d . . .
C50 C 0.6031(2) 0.17608(19) 0.18314(14) 0.0221(7) Uani 1 1 d . . .
H50 H 0.6322 0.1239 0.1459 0.026 Uiso 1 1 calc R . .
C51 C 0.4832(3) 0.15990(19) 0.19829(15) 0.0234(7) Uani 1 1 d . . .
C52 C 0.4027(2) 0.05860(19) 0.15780(15) 0.0352(8) Uani 1 1 d . . .
H52A H 0.3969 0.0194 0.1898 0.053 Uiso 1 1 calc R . .
H52B H 0.4418 0.0180 0.1177 0.053 Uiso 1 1 calc R . .
H52C H 0.3170 0.0724 0.1395 0.053 Uiso 1 1 calc R . .
C53 C 0.3141(2) 0.2225(2) 0.27176(16) 0.0340(8) Uani 1 1 d . . .
H53A H 0.2467 0.2152 0.2308 0.051 Uiso 1 1 calc R . .
H53B H 0.3028 0.2828 0.3126 0.051 Uiso 1 1 calc R . .
H53C H 0.3094 0.1597 0.2843 0.051 Uiso 1 1 calc R . .
C54 C 0.4418(2) 0.23732(19) 0.25271(15) 0.0241(7) Uani 1 1 d . . .
C55 C 0.5210(2) 0.32898(19) 0.29110(14) 0.0225(7) Uani 1 1 d . . .
H55 H 0.4919 0.3819 0.3279 0.027 Uiso 1 1 calc R . .
C56 C 0.6414(2) 0.34417(18) 0.27651(14) 0.0181(6) Uani 1 1 d . . .
C57 C 0.7966(2) 0.47681(19) 0.26764(14) 0.0195(6) Uani 1 1 d . . .
C58 C 0.8267(2) 0.57998(19) 0.27550(14) 0.0215(7) Uani 1 1 d . . .
H58 H 0.8076 0.6336 0.3157 0.026 Uiso 1 1 calc R . .
C59 C 0.8843(2) 0.6066(2) 0.22572(15) 0.0242(7) Uani 1 1 d . . .
C60 C 0.9159(3) 0.71939(19) 0.23699(15) 0.0353(8) Uani 1 1 d . . .
H60A H 1.0084 0.7341 0.2434 0.053 Uiso 1 1 calc R . .
H60B H 0.8856 0.7629 0.2797 0.053 Uiso 1 1 calc R . .
H60C H 0.8740 0.7346 0.1952 0.053 Uiso 1 1 calc R . .
C61 C 0.9747(3) 0.5546(2) 0.11170(15) 0.0364(8) Uani 1 1 d . . .
H61A H 0.9891 0.4904 0.0748 0.055 Uiso 1 1 calc R . .
H61B H 1.0564 0.5963 0.1350 0.055 Uiso 1 1 calc R . .
H61C H 0.9182 0.5943 0.0896 0.055 Uiso 1 1 calc R . .
C62 C 0.9135(2) 0.5283(2) 0.16667(15) 0.0244(7) Uani 1 1 d . . .
C63 C 0.8875(2) 0.4242(2) 0.15967(14) 0.0235(7) Uani 1 1 d . . .
H63 H 0.9078 0.3702 0.1201 0.028 Uiso 1 1 calc R . .
C64 C 0.8320(2) 0.39987(19) 0.21056(14) 0.0200(6) Uani 1 1 d . . .
C65 C 0.6847(2) 0.51441(19) 0.37800(15) 0.0225(7) Uani 1 1 d . . .
C66 C 0.6129(2) 0.58861(19) 0.36077(16) 0.0285(7) Uani 1 1 d . . .
H66 H 0.6070 0.5932 0.3145 0.034 Uiso 1 1 calc R . .
C67 C 0.5504(3) 0.6555(2) 0.40984(17) 0.0354(8) Uani 1 1 d . . .
H67 H 0.5028 0.7058 0.3973 0.043 Uiso 1 1 calc R . .
C68 C 0.5571(3) 0.6492(2) 0.47733(17) 0.0411(9) Uani 1 1 d . . .
H68 H 0.5175 0.6969 0.5120 0.049 Uiso 1 1 calc R . .
C69 C 0.6213(3) 0.5736(2) 0.49326(16) 0.0410(9) Uani 1 1 d . . .
H69 H 0.6243 0.5681 0.5391 0.049 Uiso 1 1 calc R . .
C70 C 0.6823(2) 0.5046(2) 0.44398(15) 0.0308(7) Uani 1 1 d . . .
H70 H 0.7227 0.4503 0.4555 0.037 Uiso 1 1 calc R . .
C1S C 0.5291(3) 0.7812(2) 1.00144(17) 0.0393(8) Uani 1 1 d . . .
C2S C 0.5688(3) 0.7144(2) 0.94225(17) 0.0379(8) Uani 1 1 d . . .
H2S H 0.5088 0.6842 0.8990 0.045 Uiso 1 1 calc R . .
C3S C 0.6939(3) 0.6902(2) 0.94412(17) 0.0390(8) Uani 1 1 d . . .
C4S C 0.7803(3) 0.7320(2) 1.00780(18) 0.0418(9) Uani 1 1 d . . .
H4S H 0.8660 0.7150 1.0102 0.050 Uiso 1 1 calc R . .
C5S C 0.7415(3) 0.7994(2) 1.06866(17) 0.0425(9) Uani 1 1 d . . .
H5S H 0.8012 0.8283 1.1122 0.051 Uiso 1 1 calc R . .
C6S C 0.6174(3) 0.8240(2) 1.06576(17) 0.0399(8) Uani 1 1 d . . .
H6S H 0.5915 0.8699 1.1071 0.048 Uiso 1 1 calc R . .
C7S C 0.3915(3) 0.8047(2) 0.99823(17) 0.0519(10) Uani 1 1 d . . .
H7S1 H 0.3806 0.8669 0.9853 0.078 Uiso 1 1 calc R . .
H7S2 H 0.3680 0.8167 1.0451 0.078 Uiso 1 1 calc R . .
H7S3 H 0.3367 0.7457 0.9622 0.078 Uiso 1 1 calc R . .
C8S C 0.7350(3) 0.6195(2) 0.88049(17) 0.0520(10) Uani 1 1 d . . .
H8S1 H 0.8168 0.6482 0.8755 0.078 Uiso 1 1 calc R . .
H8S2 H 0.6709 0.6115 0.8379 0.078 Uiso 1 1 calc R . .
H8S3 H 0.7446 0.5516 0.8856 0.078 Uiso 1 1 calc R . .

loop_
_atom_site_aniso_label
_atom_site_aniso_U_11
_atom_site_aniso_U_22
_atom_site_aniso_U_33
_atom_site_aniso_U_23
_atom_site_aniso_U_13
_atom_site_aniso_U_12
C1 0.0288(17) 0.0277(16) 0.0213(17) -0.0030(14) 0.0041(14) 0.0015(13)
C2 0.0240(16) 0.0171(15) 0.0214(17) 0.0019(13) 0.0083(14) 0.0006(12)
C3 0.0251(17) 0.0333(17) 0.0306(19) 0.0036(15) 0.0106(15) 0.0055(13)
C4 0.0216(16) 0.0191(15) 0.0262(18) 0.0072(14) 0.0071(14) -0.0014(12)
C5 0.0226(16) 0.0171(15) 0.0238(17) 0.0057(13) 0.0061(14) -0.0001(12)
C6 0.0220(15) 0.0137(14) 0.0195(16) 0.0023(12) 0.0074(13) 0.0010(11)
C7 0.0228(16) 0.0169(15) 0.0173(16) 0.0044(13) 0.0066(13) 0.0019(12)
C8 0.0172(15) 0.0177(14) 0.0226(17) 0.0102(13) 0.0081(13) -0.0003(11)
C9 0.0259(17) 0.0246(16) 0.0194(17) 0.0072(14) 0.0090(14) -0.0006(13)
C10 0.0233(16) 0.0314(17) 0.0227(17) 0.0128(15) 0.0039(14) 0.0014(13)
C11 0.0239(16) 0.0278(16) 0.0264(18) 0.0128(15) 0.0088(14) 0.0043(13)
C12 0.0235(16) 0.0224(15) 0.0232(17) 0.0082(14) 0.0099(14) 0.0013(12)
C13 0.0187(15) 0.0182(15) 0.0200(16) 0.0071(13) 0.0062(13) -0.0018(12)
C14 0.0195(15) 0.0187(15) 0.0175(16) 0.0074(13) 0.0061(13) 0.0015(12)
C15 0.0247(16) 0.0235(16) 0.0196(17) 0.0049(14) 0.0058(14) 0.0032(12)
C16 0.0263(17) 0.0211(15) 0.0255(17) 0.0102(14) 0.0064(14) -0.0002(12)
C17 0.053(2) 0.0212(16) 0.036(2) 0.0118(15) 0.0120(17) 0.0006(14)
C18 0.0263(16) 0.0246(16) 0.0192(16) 0.0096(14) 0.0067(14) -0.0015(13)
C19 0.0403(19) 0.0317(17) 0.0278(18) 0.0130(15) 0.0123(16) -0.0043(14)
C20 0.0244(16) 0.0238(15) 0.0154(16) 0.0050(13) 0.0064(13) 0.0006(12)
C21 0.0168(15) 0.0194(15) 0.0162(15) 0.0075(13) 0.0020(12) 0.0012(11)
C22 0.0197(15) 0.0176(14) 0.0156(15) 0.0067(13) 0.0041(13) 0.0004(12)
C23 0.0241(16) 0.0221(15) 0.0169(16) 0.0068(13) 0.0071(13) 0.0065(12)
C24 0.0189(15) 0.0226(15) 0.0237(17) 0.0111(14) 0.0048(13) 0.0011(12)
C25 0.0220(16) 0.0324(17) 0.038(2) 0.0120(15) 0.0108(15) 0.0018(13)
C26 0.0221(16) 0.0222(15) 0.0223(17) 0.0089(14) 0.0042(14) -0.0003(12)
C27 0.0265(17) 0.0283(16) 0.037(2) 0.0079(15) 0.0056(15) -0.0053(13)
C28 0.0226(16) 0.0235(15) 0.0170(16) 0.0052(13) 0.0040(13) 0.0024(12)
C29 0.0185(15) 0.0176(14) 0.0166(15) 0.0080(13) 0.0054(13) 0.0038(11)
C30 0.0215(16) 0.0187(15) 0.0197(16) 0.0078(13) 0.0086(13) 0.0007(12)
C31 0.0348(19) 0.0383(18) 0.0223(18) 0.0132(15) 0.0125(15) 0.0103(14)
C32 0.047(2) 0.051(2) 0.035(2) 0.0195(18) 0.0257(18) 0.0243(17)
C33 0.066(3) 0.0354(19) 0.022(2) 0.0031(16) 0.0235(19) 0.0104(17)
C34 0.045(2) 0.0312(17) 0.0184(18) 0.0032(14) 0.0059(16) -0.0084(15)
C35 0.0285(17) 0.0286(16) 0.0233(18) 0.0071(14) 0.0088(15) 0.0002(13)
C36 0.0243(16) 0.0292(16) 0.0220(17) 0.0095(14) 0.0065(14) 0.0037(13)
C37 0.0286(17) 0.0218(15) 0.0194(17) 0.0062(13) 0.0090(14) 0.0042(12)
C38 0.0289(17) 0.0214(15) 0.0135(15) 0.0069(13) 0.0078(13) 0.0086(12)
C39 0.0268(17) 0.0220(15) 0.0201(17) 0.0073(14) 0.0078(14) 0.0043(13)
C40 0.0231(16) 0.0216(15) 0.0227(17) 0.0094(14) 0.0071(14) 0.0016(12)
C41 0.0213(16) 0.0170(14) 0.0198(16) 0.0042(13) 0.0085(13) 0.0032(12)
C42 0.0206(15) 0.0187(14) 0.0161(16) 0.0041(13) 0.0063(13) 0.0028(12)
C43 0.0204(15) 0.0145(14) 0.0217(17) 0.0056(13) 0.0065(13) -0.0019(12)
C44 0.0204(15) 0.0203(15) 0.0239(17) 0.0085(13) 0.0095(14) 0.0023(12)
C45 0.0190(15) 0.0247(16) 0.0257(17) 0.0109(14) 0.0064(14) 0.0037(12)
C46 0.0230(16) 0.0262(16) 0.0217(17) 0.0104(14) 0.0060(13) 0.0012(13)
C47 0.0260(16) 0.0207(15) 0.0166(16) 0.0071(13) 0.0077(13) -0.0004(12)
C48 0.0184(15) 0.0163(14) 0.0219(17) 0.0082(13) 0.0070(13) -0.0026(11)
C49 0.0196(15) 0.0221(15) 0.0191(16) 0.0080(13) 0.0059(13) 0.0036(12)
C50 0.0275(17) 0.0195(15) 0.0190(16) 0.0056(13) 0.0059(14) 0.0029(12)
C51 0.0255(16) 0.0194(15) 0.0247(17) 0.0077(14) 0.0034(14) -0.0005(12)
C52 0.0295(18) 0.0301(17) 0.041(2) 0.0075(16) 0.0028(16) -0.0027(14)
C53 0.0278(17) 0.0281(17) 0.045(2) 0.0098(16) 0.0121(16) -0.0021(13)
C54 0.0198(16) 0.0231(15) 0.0313(18) 0.0120(14) 0.0047(14) 0.0019(12)
C55 0.0238(16) 0.0202(15) 0.0250(17) 0.0081(13) 0.0079(14) 0.0051(12)
C56 0.0182(15) 0.0168(14) 0.0220(16) 0.0093(13) 0.0057(13) 0.0031(11)
C57 0.0162(15) 0.0230(15) 0.0204(16) 0.0090(13) 0.0038(13) 0.0000(12)
C58 0.0197(15) 0.0206(15) 0.0233(17) 0.0063(13) 0.0042(13) 0.0016(12)
C59 0.0218(16) 0.0246(16) 0.0295(18) 0.0147(15) 0.0030(14) -0.0004(13)
C60 0.0403(19) 0.0297(17) 0.039(2) 0.0178(15) 0.0033(16) -0.0044(14)
C61 0.0365(19) 0.0400(19) 0.042(2) 0.0256(17) 0.0091(17) 0.0009(15)
C62 0.0219(16) 0.0287(16) 0.0270(18) 0.0162(15) 0.0034(14) -0.0007(13)
C63 0.0209(15) 0.0284(16) 0.0206(17) 0.0082(14) 0.0027(13) 0.0036(12)
C64 0.0177(15) 0.0196(15) 0.0226(17) 0.0064(13) 0.0052(13) 0.0011(12)
C65 0.0204(16) 0.0197(15) 0.0228(17) 0.0009(14) 0.0059(13) -0.0004(12)
C66 0.0253(17) 0.0237(16) 0.0340(19) 0.0063(15) 0.0071(15) -0.0005(13)
C67 0.0251(17) 0.0231(16) 0.053(2) 0.0054(17) 0.0096(17) 0.0027(13)
C68 0.0315(19) 0.039(2) 0.041(2) -0.0062(18) 0.0155(18) 0.0073(15)
C69 0.0318(19) 0.063(2) 0.0199(19) 0.0013(18) 0.0101(15) 0.0070(17)
C70 0.0228(17) 0.0406(18) 0.0280(19) 0.0090(16) 0.0074(15) 0.0057(14)
C1S 0.039(2) 0.0402(19) 0.039(2) 0.0154(17) 0.0045(18) 0.0034(16)
C2S 0.043(2) 0.0408(19) 0.031(2) 0.0159(17) 0.0045(17) 0.0002(16)
C3S 0.046(2) 0.0338(19) 0.037(2) 0.0123(17) 0.0067(18) -0.0043(16)
C4S 0.042(2) 0.039(2) 0.047(2) 0.0187(18) 0.0073(19) -0.0002(16)
C5S 0.043(2) 0.049(2) 0.034(2) 0.0167(18) 0.0008(18) -0.0037(17)
C6S 0.047(2) 0.043(2) 0.032(2) 0.0147(17) 0.0105(18) 0.0015(16)
C7S 0.046(2) 0.063(2) 0.042(2) 0.014(2) 0.0049(18) 0.0102(18)
C8S 0.066(3) 0.039(2) 0.050(2) 0.0112(19) 0.017(2) 0.0058(18)

loop_
_geom_bond_atom_site_label_1
_geom_bond_atom_site_label_2
_geom_bond_distance
_geom_bond_site_symmetry_2
_geom_bond_publ_flag
C1 C2 1.384(3) . ?
C1 C3 1.392(3) 2_665 ?
C2 C3 1.388(4) . ?
C2 C4 1.444(3) . ?
C3 C1 1.392(3) 2_665 ?
C4 C5 1.190(3) . ?
C5 C6 1.475(3) . ?
C6 C14 1.525(3) . ?
C6 C8 1.537(3) . ?
C6 C22 1.541(3) . ?
C7 C30 1.529(3) . ?
C7 C21 1.544(3) . ?
C7 C29 1.544(3) . ?
C7 C13 1.556(4) . ?
C8 C9 1.381(3) . ?
C8 C13 1.409(3) . ?
C9 C10 1.382(3) . ?
C10 C11 1.386(3) . ?
C11 C12 1.389(3) . ?
C12 C13 1.372(3) . ?
C14 C15 1.380(3) . ?
C14 C21 1.387(3) . ?
C15 C16 1.389(3) . ?
C16 C18 1.397(3) . ?
C16 C17 1.499(3) . ?
C18 C20 1.395(3) . ?
C18 C19 1.511(3) . ?
C20 C21 1.389(3) . ?
C22 C23 1.384(3) . ?
C22 C29 1.392(3) . ?
C23 C24 1.391(3) . ?
C24 C26 1.393(3) . ?
C24 C25 1.509(3) . ?
C26 C28 1.389(3) . ?
C26 C27 1.509(3) . ?
C28 C29 1.391(3) . ?
C30 C35 1.385(4) . ?
C30 C31 1.386(3) . ?
C31 C32 1.391(3) . ?
C32 C33 1.378(4) . ?
C33 C34 1.371(4) . ?
C34 C35 1.386(3) . ?
C36 C37 1.378(3) . ?
C36 C38 1.394(3) 2_755 ?
C37 C38 1.404(3) . ?
C38 C36 1.394(3) 2_755 ?
C38 C39 1.434(3) . ?
C39 C40 1.187(3) . ?
C40 C41 1.462(3) . ?
C41 C49 1.529(3) . ?
C41 C64 1.543(3) . ?
C41 C43 1.549(4) . ?
C42 C65 1.527(3) . ?
C42 C56 1.548(3) . ?
C42 C57 1.548(3) . ?
C42 C48 1.563(3) . ?
C43 C44 1.366(3) . ?
C43 C48 1.408(3) . ?
C44 C45 1.392(3) . ?
C45 C46 1.369(3) . ?
C46 C47 1.394(3) . ?
C47 C48 1.382(3) . ?
C49 C50 1.383(3) . ?
C49 C56 1.386(3) . ?
C50 C51 1.390(3) . ?
C51 C54 1.391(3) . ?
C51 C52 1.505(3) . ?
C53 C54 1.499(3) . ?
C54 C55 1.399(3) . ?
C55 C56 1.388(3) . ?
C57 C64 1.391(3) . ?
C57 C58 1.392(3) . ?
C58 C59 1.399(3) . ?
C59 C62 1.398(3) . ?
C59 C60 1.505(3) . ?
C61 C62 1.510(3) . ?
C62 C63 1.402(3) . ?
C63 C64 1.391(3) . ?
C65 C70 1.389(4) . ?
C65 C66 1.399(3) . ?
C66 C67 1.384(3) . ?
C67 C68 1.386(4) . ?
C68 C69 1.362(4) . ?
C69 C70 1.389(3) . ?
C1S C2S 1.379(4) . ?
C1S C6S 1.404(4) . ?
C1S C7S 1.510(4) . ?
C2S C3S 1.385(4) . ?
C3S C4S 1.384(4) . ?
C3S C8S 1.468(4) . ?
C4S C5S 1.401(4) . ?
C5S C6S 1.375(4) . ?
